data_4102413
loop_
_publ_author_name
'Martin A. Bennett'
'Suresh K. Bhargava'
'Eddie Chung-Chin Cheng'
'Wai Han Lam'
'Terence Kwok-Ming Lee'
'Steven H. Priv\'er'
'J\"org Wagler'
'Anthony C. Willis'
'Wing-Wah Yam, Vivian'

_publ_contact_author_address
;
School of Applied Sciences,
Applied Chemistry,
RMIT University,
GPO Box 2476V,
Melbourne, Victoria, 3001, Australia
;
_publ_contact_author_email ' willis@rsc.anu.edu.au '
_publ_contact_author_fax ' 61 2 6125 0750 '
_publ_contact_author_name '  Suresh K. Bhargava '
_publ_contact_author_phone ' 61 2 6125 4109 '
_publ_section_title
;
 Unprecedented Near-Infrared (NIR) Emission in Diplatinum(III) (d7-d7)
 Complexes at Room Temperature
;
_journal_name_full 'Journal of the American Chemical Society'
_journal_page_first 7094
_journal_page_last 7103
_journal_paper_doi 10.1021/ja1002313
_journal_volume 132
_journal_year 2010
_chemical_compound_source ' from RMIT University'
_chemical_formula_moiety 'C86 H80 As4 N2 Pt2, C H2 Cl2'
_chemical_formula_sum 'C87 H82 As4 Cl2 N2 Pt2'
_chemical_formula_weight 1916.40
_space_group_IT_number 2
_symmetry_cell_setting triclinic
_symmetry_space_group_name_Hall '-P 1'
_symmetry_space_group_name_H-M 'P -1'
_atom_sites_solution_hydrogens geom
_atom_sites_solution_primary direct
_audit_creation_date 08-12-01
_audit_creation_method CRYSTALS_ver_12.85
_audit_update_record
;
2008-12-01- Report on C87 H82 As4 Cl2 N2 Pt2
              by   Anthony C. Willis
              for  Steven Priver and Martin Bennett

2008-12-02- passes checkcif tests with minor warnings
;
_cell_angle_alpha 76.3730(5)
_cell_angle_beta 77.1321(6)
_cell_angle_gamma 63.1672(6)
_cell_formula_units_Z 2
_cell_length_a 13.2149(1)
_cell_length_b 13.6749(2)
_cell_length_c 23.5355(3)
_cell_measurement_reflns_used 72204
_cell_measurement_temperature 200
_cell_measurement_theta_max 30
_cell_measurement_theta_min 3
_cell_volume 3655.02(8)
_computing_cell_refinement 'DENZO/SCALEPACK (Otwinowski & Minor, 1997)'
_computing_data_collection 'COLLECT (Nonius, 1997-2001).'
_computing_data_reduction 'DENZO/SCALEPACK (Otwinowski & Minor, 1997)'
_computing_molecular_graphics
;
ORTEP-II (Johnson 1976) in teXsan (MSC, 1992-1997)
;
_computing_publication_material 'CRYSTALS (Betteridge et al., 2003)'
_computing_structure_refinement 'CRYSTALS (Betteridge et al., 2003)'
_computing_structure_solution 'SIR92 (Altomare et al., 1994)'
_diffrn_ambient_temperature 200
_diffrn_measured_fraction_theta_full 0.996
_diffrn_measured_fraction_theta_max 0.996
_diffrn_measurement_device 'Nonius KappaCCD'
_diffrn_measurement_device_type Area
_diffrn_measurement_method ' \f and \w scans with CCD '
_diffrn_radiation_monochromator graphite
_diffrn_radiation_type 'Mo K\a'
_diffrn_radiation_wavelength 0.71073
_diffrn_reflns_av_R_equivalents 0.053
_diffrn_reflns_limit_h_max 18
_diffrn_reflns_limit_h_min -18
_diffrn_reflns_limit_k_max 19
_diffrn_reflns_limit_k_min -19
_diffrn_reflns_limit_l_max 33
_diffrn_reflns_limit_l_min -33
_diffrn_reflns_number 82764
_diffrn_reflns_theta_full 30.098
_diffrn_reflns_theta_max 30.098
_diffrn_reflns_theta_min 2.651
_diffrn_standards_number 0
_exptl_absorpt_coefficient_mu 5.742
_exptl_absorpt_correction_T_max 0.560
_exptl_absorpt_correction_T_min 0.237
_exptl_absorpt_correction_type integration
_exptl_absorpt_process_details
;
via Gaussian method (Coppens, 1970) implemented in maXus (2000)
;
_exptl_crystal_colour yellow
_exptl_crystal_density_diffrn 1.741
_exptl_crystal_density_method 'not measured'
_exptl_crystal_description plate
_exptl_crystal_F_000 1880
_exptl_crystal_size_max 0.35
_exptl_crystal_size_mid 0.21
_exptl_crystal_size_min 0.12
_refine_diff_density_max 1.71
_refine_diff_density_min -1.88
_refine_ls_extinction_method None
_refine_ls_goodness_of_fit_ref 0.8585
_refine_ls_hydrogen_treatment constr
_refine_ls_matrix_type full
_refine_ls_number_parameters 881
_refine_ls_number_reflns 21441
_refine_ls_number_restraints 8
_refine_ls_R_factor_all 0.0450
_refine_ls_R_factor_gt 0.0289
_refine_ls_shift/su_max 0.002843
_refine_ls_structure_factor_coef Fsqd
_refine_ls_weighting_details
;
  Method= Modified Sheldrick
  w=1/[\s^2^(F^2^) + ( 0.01P)^2^ + 0.00P]
  ,where P=(max(Fo^2^,0) + 2Fc^2^)/3
;
_refine_ls_weighting_scheme calc
_refine_ls_wR_factor_all 0.0637
_refine_ls_wR_factor_gt 0.0605
_refine_ls_wR_factor_ref 0.0637
_reflns_limit_h_max 18
_reflns_limit_h_min -18
_reflns_limit_k_max 19
_reflns_limit_k_min -18
_reflns_limit_l_max 33
_reflns_limit_l_min 0
_reflns_number_gt 16301
_reflns_number_total 21441
_reflns_threshold_expression I>2.0\s(I)
_oxford_diffrn_Wilson_B_factor 1.47
_oxford_diffrn_Wilson_scale 57.31
_oxford_refine_ls_r_factor_ref 0.0450
_oxford_refine_ls_scale 0.19709(3)
_oxford_reflns_number_all 21441
_oxford_reflns_threshold_expression_ref I>-10.0\s(I)
_oxford_structure_analysis_title '11281202 compd_6b'
_cod_data_source_file ja1002313_si_002_7.cif
_cod_data_source_block compd_6b
_cod_original_sg_symbol_Hall -P1
_cod_original_sg_symbol_H-M 'P -1 '
_cod_database_code 4102413

loop_
_symmetry_equiv_pos_as_xyz
x,y,z
-x,-y,-z

loop_
_atom_site_label
_atom_site_type_symbol
_atom_site_fract_x
_atom_site_fract_y
_atom_site_fract_z
_atom_site_U_iso_or_equiv
_atom_site_occupancy
_atom_site_adp_type
_atom_site_refinement_flags_posn
_atom_site_refinement_flags_occupancy
Pt1 Pt 0.930091(9) 0.496013(10) 0.053468(5) 0.0178 1.0000 Uani . .
Pt2 Pt 0.411061(9) 0.096581(10) 0.477637(5) 0.0167 1.0000 Uani . .
As1 As 0.92780(3) 0.67469(3) 0.058517(14) 0.0214 1.0000 Uani . .
As2 As 1.10639(3) 0.37647(3) 0.098147(14) 0.0218 1.0000 Uani . .
As3 As 0.54557(3) 0.08870(3) 0.385473(14) 0.0203 1.0000 Uani . .
As4 As 0.47546(3) 0.19346(3) 0.526790(14) 0.0202 1.0000 Uani . .
Cl1 Cl 0.29220(17) 0.6803(2) 0.28710(9) 0.1424 1.0000 Uani . .
Cl2 Cl 0.4101(2) 0.81137(19) 0.24566(9) 0.0835 0.700(4) Uani . P
Cl3 Cl 0.4997(6) 0.7041(7) 0.2157(3) 0.1172 0.300(4) Uani . P
N1 N 0.7936(3) 0.5183(3) 0.18417(13) 0.0348 1.0000 Uani . .
N2 N 0.2478(3) 0.3329(3) 0.41285(14) 0.0380 1.0000 Uani . .
C1 C 0.8397(3) 0.5072(3) 0.13734(13) 0.0223 1.0000 Uani . .
C2 C 0.3034(3) 0.2477(3) 0.43723(14) 0.0238 1.0000 Uani . .
C111 C 1.0287(3) 0.7149(3) -0.00413(14) 0.0256 1.0000 Uani . .
C112 C 1.0840(3) 0.6493(3) -0.04881(14) 0.0240 1.0000 Uani . .
C113 C 1.1521(3) 0.6881(3) -0.09493(15) 0.0307 1.0000 Uani . .
C114 C 1.1677(3) 0.7822(3) -0.09646(17) 0.0382 1.0000 Uani . .
C115 C 1.1156(4) 0.8418(3) -0.04975(17) 0.0415 1.0000 Uani . .
C116 C 1.0467(3) 0.8083(3) -0.00410(16) 0.0374 1.0000 Uani . .
C117 C 1.2407(4) 0.8188(4) -0.14990(18) 0.0450 1.0000 Uani . .
C118 C 1.3622(4) 0.7720(5) -0.1373(2) 0.0826 1.0000 Uani . .
C119 C 1.1936(5) 0.9425(4) -0.1681(2) 0.0739 1.0000 Uani . .
C121 C 0.9669(3) 0.6988(3) 0.12812(14) 0.0251 1.0000 Uani . .
C122 C 1.0750(3) 0.6898(4) 0.12758(17) 0.0380 1.0000 Uani . .
C123 C 1.1019(4) 0.7123(4) 0.17497(19) 0.0498 1.0000 Uani . .
C124 C 1.0212(4) 0.7450(4) 0.22276(18) 0.0450 1.0000 Uani . .
C125 C 0.9126(3) 0.7532(4) 0.22400(17) 0.0399 1.0000 Uani . .
C126 C 0.8855(3) 0.7291(3) 0.17693(15) 0.0326 1.0000 Uani . .
C131 C 0.7781(3) 0.8008(3) 0.05573(15) 0.0300 1.0000 Uani . .
C132 C 0.6827(3) 0.7900(3) 0.09059(17) 0.0371 1.0000 Uani . .
C133 C 0.5775(3) 0.8816(4) 0.09188(19) 0.0459 1.0000 Uani . .
C134 C 0.5656(4) 0.9817(4) 0.0593(2) 0.0561 1.0000 Uani . .
C135 C 0.6604(4) 0.9926(4) 0.0244(2) 0.0615 1.0000 Uani . .
C136 C 0.7669(4) 0.9018(3) 0.02232(18) 0.0472 1.0000 Uani . .
C211 C 1.2383(3) 0.3546(3) 0.03996(14) 0.0252 1.0000 Uani . .
C212 C 1.2236(3) 0.4200(3) -0.01584(14) 0.0234 1.0000 Uani . .
C213 C 1.3230(3) 0.4236(3) -0.05097(15) 0.0310 1.0000 Uani . .
C214 C 1.4312(3) 0.3620(4) -0.03423(16) 0.0390 1.0000 Uani D .
C215 C 1.4435(3) 0.2901(4) 0.01904(17) 0.0388 1.0000 Uani . .
C216 C 1.3480(3) 0.2876(3) 0.05595(16) 0.0333 1.0000 Uani . .
C217 C 1.5279(7) 0.3921(8) -0.0749(3) 0.0394(14) 0.540(10) Uiso D P
C218 C 1.6278(8) 0.3622(9) -0.0439(4) 0.061(3) 0.540(10) Uiso D P
C219 C 1.5491(10) 0.3548(10) -0.1318(5) 0.092(5) 0.540(10) Uiso D P
C221 C 1.1467(3) 0.4168(3) 0.16251(15) 0.0298 1.0000 Uani . .
C222 C 1.0734(3) 0.4333(4) 0.21497(17) 0.0408 1.0000 Uani . .
C223 C 1.1072(4) 0.4477(4) 0.26321(17) 0.0471 1.0000 Uani . .
C224 C 1.2108(4) 0.4486(4) 0.2587(2) 0.0509 1.0000 Uani . .
C225 C 1.2825(4) 0.4361(4) 0.2069(2) 0.0557 1.0000 Uani . .
C226 C 1.2507(3) 0.4214(4) 0.15816(18) 0.0426 1.0000 Uani . .
C231 C 1.1142(3) 0.2306(3) 0.13625(15) 0.0313 1.0000 Uani . .
C232 C 1.0343(4) 0.2232(4) 0.18433(17) 0.0456 1.0000 Uani . .
C233 C 1.0393(4) 0.1193(4) 0.2115(2) 0.0563 1.0000 Uani . .
C234 C 1.1201(5) 0.0253(4) 0.1908(3) 0.0702 1.0000 Uani . .
C235 C 1.2011(4) 0.0314(4) 0.1426(2) 0.0648 1.0000 Uani . .
C236 C 1.1986(3) 0.1351(3) 0.11535(19) 0.0418 1.0000 Uani . .
C247 C 1.5412(8) 0.3532(9) -0.0761(4) 0.0394(14) 0.460(10) Uiso D P
C248 C 1.5831(11) 0.4290(11) -0.0553(6) 0.075(4) 0.460(10) Uiso D P
C249 C 1.6280(11) 0.2537(11) -0.0882(6) 0.095(5) 0.460(10) Uiso D P
C311 C 0.6952(3) -0.0284(3) 0.39490(14) 0.0234 1.0000 Uani . .
C312 C 0.7138(2) -0.1000(3) 0.44870(13) 0.0193 1.0000 Uani . .
C313 C 0.8268(3) -0.1809(3) 0.45236(15) 0.0286 1.0000 Uani . .
C314 C 0.9170(3) -0.1899(3) 0.40681(16) 0.0333 1.0000 Uani . .
C315 C 0.8947(3) -0.1154(3) 0.35484(16) 0.0355 1.0000 Uani . .
C316 C 0.7847(3) -0.0357(3) 0.34830(15) 0.0314 1.0000 Uani . .
C317 C 1.0377(3) -0.2798(4) 0.4131(2) 0.0485 1.0000 Uani . .
C318 C 1.0520(5) -0.3827(5) 0.4015(4) 0.1195 1.0000 Uani . .
C319 C 1.0811(5) -0.2868(7) 0.4657(4) 0.1469 1.0000 Uani . .
C321 C 0.5804(3) 0.2149(3) 0.34495(14) 0.0250 1.0000 Uani . .
C322 C 0.5076(4) 0.2994(4) 0.30878(19) 0.0474 1.0000 Uani . .
C323 C 0.5376(4) 0.3829(4) 0.2755(2) 0.0612 1.0000 Uani . .
C324 C 0.6399(4) 0.3827(4) 0.27743(18) 0.0489 1.0000 Uani . .
C325 C 0.7110(4) 0.3005(4) 0.3140(2) 0.0547 1.0000 Uani . .
C326 C 0.6819(3) 0.2175(4) 0.34828(19) 0.0432 1.0000 Uani . .
C331 C 0.4987(3) 0.0656(3) 0.31828(13) 0.0240 1.0000 Uani . .
C332 C 0.3875(3) 0.1338(3) 0.30432(15) 0.0312 1.0000 Uani . .
C333 C 0.3561(3) 0.1264(4) 0.25339(17) 0.0406 1.0000 Uani . .
C334 C 0.4341(4) 0.0523(4) 0.21666(17) 0.0428 1.0000 Uani . .
C335 C 0.5428(3) -0.0154(4) 0.23062(16) 0.0394 1.0000 Uani . .
C336 C 0.5752(3) -0.0091(3) 0.28149(15) 0.0297 1.0000 Uani . .
C411 C 0.6087(3) 0.0944(3) 0.56407(14) 0.0240 1.0000 Uani . .
C412 C 0.6609(3) -0.0159(3) 0.55613(13) 0.0212 1.0000 Uani . .
C413 C 0.7690(3) -0.0789(3) 0.57559(15) 0.0270 1.0000 Uani . .
C414 C 0.8190(3) -0.0373(3) 0.60453(16) 0.0324 1.0000 Uani . .
C415 C 0.7604(3) 0.0711(3) 0.61380(18) 0.0392 1.0000 Uani . .
C416 C 0.6566(3) 0.1379(3) 0.59357(17) 0.0351 1.0000 Uani . .
C417 C 0.9361(3) -0.1083(4) 0.6249(2) 0.0495 1.0000 Uani . .
C418 C 1.0278(4) -0.0863(5) 0.5802(3) 0.0838 1.0000 Uani . .
C419 C 0.9619(4) -0.2296(5) 0.6431(3) 0.0780 1.0000 Uani . .
C421 C 0.5202(3) 0.3093(3) 0.47985(14) 0.0270 1.0000 Uani . .
C422 C 0.4392(3) 0.4041(3) 0.45236(17) 0.0390 1.0000 Uani . .
C423 C 0.4665(4) 0.4912(4) 0.42233(18) 0.0481 1.0000 Uani . .
C424 C 0.5754(4) 0.4823(4) 0.41893(18) 0.0497 1.0000 Uani . .
C425 C 0.6570(4) 0.3875(4) 0.4447(2) 0.0563 1.0000 Uani . .
C426 C 0.6304(3) 0.3007(4) 0.47491(19) 0.0424 1.0000 Uani . .
C431 C 0.3630(3) 0.2769(3) 0.58737(15) 0.0253 1.0000 Uani . .
C432 C 0.2612(3) 0.3639(3) 0.57195(18) 0.0354 1.0000 Uani . .
C433 C 0.1869(3) 0.4323(4) 0.6133(2) 0.0445 1.0000 Uani . .
C434 C 0.2132(4) 0.4119(4) 0.66973(19) 0.0456 1.0000 Uani . .
C435 C 0.3114(4) 0.3231(4) 0.68568(17) 0.0433 1.0000 Uani . .
C436 C 0.3868(3) 0.2549(3) 0.64508(15) 0.0331 1.0000 Uani . .
C501 C 0.4245(7) 0.6867(8) 0.2766(3) 0.1297 1.0000 Uani . .
H1131 H 1.1913 0.6450 -0.1285 0.0385 1.0000 Uiso R .
H1151 H 1.1280 0.9085 -0.0492 0.0531 1.0000 Uiso R .
H1161 H 1.0090 0.8514 0.0295 0.0475 1.0000 Uiso R .
H1171 H 1.2417 0.7859 -0.1839 0.0598 1.0000 Uiso R .
H1181 H 1.4095 0.7960 -0.1721 0.0999 1.0000 Uiso R .
H1182 H 1.3635 0.7999 -0.1019 0.0999 1.0000 Uiso R .
H1183 H 1.3942 0.6892 -0.1294 0.0999 1.0000 Uiso R .
H1191 H 1.2445 0.9611 -0.2029 0.0897 1.0000 Uiso R .
H1192 H 1.1898 0.9780 -0.1346 0.0897 1.0000 Uiso R .
H1193 H 1.1150 0.9707 -0.1789 0.0897 1.0000 Uiso R .
H1221 H 1.1343 0.6669 0.0927 0.0468 1.0000 Uiso R .
H1231 H 1.1810 0.7048 0.1744 0.0645 1.0000 Uiso R .
H1241 H 1.0407 0.7628 0.2566 0.0585 1.0000 Uiso R .
H1251 H 0.8535 0.7764 0.2589 0.0489 1.0000 Uiso R .
H1261 H 0.8074 0.7337 0.1782 0.0408 1.0000 Uiso R .
H1321 H 0.6898 0.7168 0.1145 0.0429 1.0000 Uiso R .
H1331 H 0.5092 0.8739 0.1173 0.0523 1.0000 Uiso R .
H1341 H 0.4892 1.0467 0.0604 0.0581 1.0000 Uiso R .
H1351 H 0.6524 1.0660 0.0006 0.0600 1.0000 Uiso R .
H1361 H 0.8349 0.9099 -0.0033 0.0481 1.0000 Uiso R .
H2131 H 1.3153 0.4732 -0.0900 0.0369 1.0000 Uiso R .
H2151 H 1.5214 0.2404 0.0304 0.0432 1.0000 Uiso R .
H2161 H 1.3569 0.2374 0.0948 0.0366 1.0000 Uiso R .
H2171 H 1.4929 0.4749 -0.0839 0.0473 0.54 Uiso R .
H2181 H 1.6864 0.3832 -0.0718 0.0730 0.54 Uiso R .
H2182 H 1.6014 0.4030 -0.0095 0.0730 0.54 Uiso R .
H2183 H 1.6622 0.2805 -0.0297 0.0730 0.54 Uiso R .
H2191 H 1.6106 0.3735 -0.1583 0.1105 0.54 Uiso R .
H2192 H 1.5739 0.2728 -0.1253 0.1105 0.54 Uiso R .
H2193 H 1.4773 0.3929 -0.1506 0.1105 0.54 Uiso R .
H2221 H 0.9960 0.4349 0.2182 0.0483 1.0000 Uiso R .
H2231 H 1.0547 0.4575 0.3014 0.0552 1.0000 Uiso R .
H2241 H 1.2347 0.4584 0.2936 0.0594 1.0000 Uiso R .
H2251 H 1.3585 0.4375 0.2039 0.0712 1.0000 Uiso R .
H2261 H 1.3029 0.4142 0.1199 0.0540 1.0000 Uiso R .
H2321 H 0.9736 0.2918 0.1994 0.0516 1.0000 Uiso R .
H2331 H 0.9827 0.1136 0.2468 0.0696 1.0000 Uiso R .
H2341 H 1.1213 -0.0485 0.2103 0.0866 1.0000 Uiso R .
H2351 H 1.2606 -0.0377 0.1275 0.0722 1.0000 Uiso R .
H2361 H 1.2571 0.1404 0.0811 0.0488 1.0000 Uiso R .
H2471 H 1.5149 0.3938 -0.1150 0.0473 0.46 Uiso R .
H2481 H 1.6552 0.4272 -0.0808 0.0906 0.46 Uiso R .
H2482 H 1.5979 0.4008 -0.0133 0.0906 0.46 Uiso R .
H2483 H 1.5227 0.5069 -0.0585 0.0906 0.46 Uiso R .
H2491 H 1.6911 0.2671 -0.1163 0.1136 0.46 Uiso R .
H2492 H 1.6580 0.2071 -0.0508 0.1136 0.46 Uiso R .
H2493 H 1.5983 0.2143 -0.1063 0.1136 0.46 Uiso R .
H3131 H 0.8433 -0.2350 0.4897 0.0323 1.0000 Uiso R .
H3151 H 0.9584 -0.1192 0.3219 0.0422 1.0000 Uiso R .
H3161 H 0.7688 0.0167 0.3104 0.0372 1.0000 Uiso R .
H3171 H 1.0877 -0.2555 0.3800 0.0506 1.0000 Uiso R .
H3181 H 1.1320 -0.4392 0.4061 0.1416 1.0000 Uiso R .
H3182 H 0.9969 -0.4080 0.4300 0.1416 1.0000 Uiso R .
H3183 H 1.0373 -0.3737 0.3603 0.1416 1.0000 Uiso R .
H3191 H 1.1602 -0.3475 0.4662 0.1619 1.0000 Uiso R .
H3192 H 1.0829 -0.2146 0.4661 0.1619 1.0000 Uiso R .
H3193 H 1.0301 -0.3031 0.5013 0.1619 1.0000 Uiso R .
H3221 H 0.4324 0.3008 0.3064 0.0587 1.0000 Uiso R .
H3231 H 0.4832 0.4442 0.2496 0.0808 1.0000 Uiso R .
H3241 H 0.6621 0.4418 0.2524 0.0646 1.0000 Uiso R .
H3251 H 0.7860 0.2999 0.3163 0.0705 1.0000 Uiso R .
H3261 H 0.7349 0.1590 0.3757 0.0550 1.0000 Uiso R .
H3321 H 0.3311 0.1875 0.3309 0.0384 1.0000 Uiso R .
H3331 H 0.2769 0.1749 0.2433 0.0505 1.0000 Uiso R .
H3341 H 0.4116 0.0478 0.1799 0.0552 1.0000 Uiso R .
H3351 H 0.5987 -0.0693 0.2041 0.0487 1.0000 Uiso R .
H3361 H 0.6542 -0.0587 0.2915 0.0362 1.0000 Uiso R .
H4131 H 0.8121 -0.1575 0.5683 0.0326 1.0000 Uiso R .
H4151 H 0.7935 0.1020 0.6355 0.0506 1.0000 Uiso R .
H4161 H 0.6156 0.2171 0.5999 0.0455 1.0000 Uiso R .
H4171 H 0.9341 -0.0812 0.6612 0.0614 1.0000 Uiso R .
H4181 H 1.1041 -0.1335 0.5941 0.0987 1.0000 Uiso R .
H4182 H 1.0120 -0.0063 0.5754 0.0987 1.0000 Uiso R .
H4183 H 1.0282 -0.1047 0.5414 0.0987 1.0000 Uiso R .
H4191 H 1.0398 -0.2707 0.6558 0.0916 1.0000 Uiso R .
H4192 H 0.9036 -0.2386 0.6766 0.0916 1.0000 Uiso R .
H4193 H 0.9595 -0.2601 0.6090 0.0916 1.0000 Uiso R .
H4221 H 0.3604 0.4100 0.4541 0.0470 1.0000 Uiso R .
H4231 H 0.4070 0.5603 0.4032 0.0574 1.0000 Uiso R .
H4241 H 0.5950 0.5453 0.3976 0.0680 1.0000 Uiso R .
H4251 H 0.7365 0.3810 0.4416 0.0748 1.0000 Uiso R .
H4261 H 0.6908 0.2314 0.4933 0.0533 1.0000 Uiso R .
H4321 H 0.2410 0.3777 0.5314 0.0424 1.0000 Uiso R .
H4331 H 0.1144 0.4961 0.6020 0.0513 1.0000 Uiso R .
H4341 H 0.1608 0.4619 0.6989 0.0566 1.0000 Uiso R .
H4351 H 0.3289 0.3071 0.7270 0.0560 1.0000 Uiso R .
H4361 H 0.4580 0.1902 0.6572 0.0420 1.0000 Uiso R .
H5011 H 0.4523 0.6686 0.3156 0.1766 0.70 Uiso R .
H5012 H 0.4811 0.6320 0.2506 0.1766 0.70 Uiso R .
H5013 H 0.4102 0.7490 0.2970 0.1766 0.30 Uiso R .
H5014 H 0.4756 0.6149 0.2984 0.1766 0.30 Uiso R .

loop_
_atom_site_aniso_label
_atom_site_aniso_U_11
_atom_site_aniso_U_22
_atom_site_aniso_U_33
_atom_site_aniso_U_23
_atom_site_aniso_U_13
_atom_site_aniso_U_12
Pt1 0.01554(6) 0.02195(7) 0.01418(6) -0.00164(4) -0.00098(4) -0.00752(5)
Pt2 0.01578(6) 0.01663(6) 0.01756(6) -0.00249(4) -0.00350(4) -0.00628(5)
As1 0.02094(16) 0.02331(17) 0.01857(15) -0.00390(13) -0.00045(12) -0.00879(13)
As2 0.01901(15) 0.02533(18) 0.01695(15) -0.00020(13) -0.00370(12) -0.00664(13)
As3 0.01973(15) 0.02352(17) 0.01754(15) -0.00207(12) -0.00277(12) -0.00950(13)
As4 0.02081(15) 0.01893(16) 0.02290(16) -0.00534(12) -0.00293(12) -0.00902(13)
Cl1 0.0921(13) 0.255(3) 0.1173(17) -0.0424(18) -0.0042(12) -0.1025(17)
Cl2 0.128(2) 0.0672(15) 0.0635(14) 0.0050(10) -0.0261(13) -0.0497(15)
Cl3 0.111(5) 0.143(7) 0.099(5) -0.033(4) 0.028(4) -0.068(5)
N1 0.0355(17) 0.044(2) 0.0279(16) -0.0068(14) 0.0035(13) -0.0222(15)
N2 0.0378(18) 0.0293(18) 0.0408(19) 0.0021(14) -0.0124(14) -0.0093(15)
C1 0.0191(15) 0.0259(18) 0.0186(15) -0.0055(13) 0.0026(12) -0.0080(13)
C2 0.0257(16) 0.0204(17) 0.0251(16) -0.0017(13) -0.0068(13) -0.0090(14)
C111 0.0284(17) 0.0278(18) 0.0195(16) -0.0010(13) 0.0009(13) -0.0140(15)
C112 0.0262(17) 0.0250(18) 0.0227(16) -0.0029(13) -0.0043(13) -0.0125(14)
C113 0.036(2) 0.035(2) 0.0247(17) -0.0062(15) 0.0014(14) -0.0203(17)
C114 0.050(2) 0.041(2) 0.031(2) -0.0054(17) 0.0029(17) -0.030(2)
C115 0.060(3) 0.040(2) 0.033(2) -0.0082(17) 0.0080(18) -0.033(2)
C116 0.053(2) 0.037(2) 0.0283(19) -0.0096(16) 0.0068(17) -0.028(2)
C117 0.057(3) 0.058(3) 0.035(2) -0.009(2) 0.0049(19) -0.041(2)
C118 0.073(4) 0.113(5) 0.063(4) 0.014(3) -0.005(3) -0.056(4)
C119 0.093(4) 0.077(4) 0.053(3) 0.019(3) 0.001(3) -0.057(4)
C121 0.0289(17) 0.0251(18) 0.0219(16) -0.0062(13) -0.0039(13) -0.0105(14)
C122 0.0270(19) 0.056(3) 0.034(2) -0.0181(19) 0.0018(15) -0.0174(18)
C123 0.038(2) 0.074(3) 0.050(3) -0.023(2) -0.0049(19) -0.028(2)
C124 0.053(3) 0.055(3) 0.038(2) -0.019(2) -0.0108(19) -0.025(2)
C125 0.043(2) 0.050(3) 0.029(2) -0.0151(18) 0.0037(16) -0.021(2)
C126 0.0337(19) 0.042(2) 0.0260(18) -0.0098(16) 0.0008(14) -0.0196(17)
C131 0.0305(18) 0.0242(18) 0.0289(18) -0.0077(14) -0.0091(14) -0.0021(15)
C132 0.0261(18) 0.037(2) 0.044(2) -0.0120(18) -0.0049(16) -0.0069(16)
C133 0.026(2) 0.051(3) 0.054(3) -0.023(2) -0.0052(18) -0.0033(19)
C134 0.041(3) 0.047(3) 0.057(3) -0.021(2) -0.016(2) 0.012(2)
C135 0.067(3) 0.029(2) 0.054(3) -0.002(2) -0.015(2) 0.010(2)
C136 0.051(3) 0.031(2) 0.038(2) -0.0015(18) -0.0035(19) -0.0017(19)
C211 0.0178(15) 0.0327(19) 0.0245(16) -0.0055(14) -0.0017(12) -0.0101(14)
C212 0.0174(15) 0.0292(18) 0.0230(16) -0.0038(13) -0.0043(12) -0.0087(13)
C213 0.0214(17) 0.047(2) 0.0242(17) -0.0012(15) -0.0035(13) -0.0157(16)
C214 0.0220(18) 0.058(3) 0.034(2) -0.0029(19) -0.0021(15) -0.0174(18)
C215 0.0197(17) 0.052(3) 0.036(2) -0.0026(18) -0.0070(15) -0.0086(17)
C216 0.0243(17) 0.039(2) 0.0285(18) 0.0009(16) -0.0101(14) -0.0058(16)
C221 0.0301(18) 0.0287(19) 0.0231(17) -0.0027(14) -0.0089(14) -0.0041(15)
C222 0.034(2) 0.056(3) 0.031(2) -0.0098(19) -0.0046(16) -0.0158(19)
C223 0.049(3) 0.062(3) 0.027(2) -0.015(2) -0.0020(18) -0.018(2)
C224 0.050(3) 0.052(3) 0.046(3) -0.018(2) -0.022(2) -0.006(2)
C225 0.049(3) 0.073(4) 0.057(3) -0.021(3) -0.020(2) -0.024(3)
C226 0.041(2) 0.055(3) 0.039(2) -0.009(2) -0.0090(18) -0.024(2)
C231 0.0294(18) 0.033(2) 0.0291(18) 0.0068(15) -0.0116(14) -0.0137(16)
C232 0.046(2) 0.048(3) 0.035(2) 0.0116(19) -0.0070(18) -0.021(2)
C233 0.065(3) 0.060(3) 0.049(3) 0.018(2) -0.015(2) -0.040(3)
C234 0.089(4) 0.047(3) 0.080(4) 0.023(3) -0.035(3) -0.039(3)
C235 0.072(3) 0.032(3) 0.077(4) -0.002(2) -0.023(3) -0.007(2)
C236 0.044(2) 0.031(2) 0.047(2) 0.0003(18) -0.0141(19) -0.0121(19)
C311 0.0224(16) 0.0281(18) 0.0219(16) -0.0075(13) -0.0025(12) -0.0110(14)
C312 0.0175(14) 0.0216(16) 0.0204(15) -0.0072(12) -0.0006(11) -0.0086(13)
C313 0.0215(16) 0.0278(19) 0.0315(18) -0.0053(15) -0.0051(13) -0.0051(14)
C314 0.0200(17) 0.039(2) 0.037(2) -0.0153(17) 0.0011(14) -0.0071(16)
C315 0.0248(18) 0.050(3) 0.0303(19) -0.0147(17) 0.0071(14) -0.0157(17)
C316 0.0284(18) 0.041(2) 0.0239(17) -0.0067(15) 0.0002(14) -0.0144(16)
C317 0.0201(19) 0.053(3) 0.053(3) -0.015(2) 0.0001(17) 0.0020(18)
C318 0.059(4) 0.059(4) 0.236(10) -0.061(5) -0.056(5) 0.014(3)
C319 0.059(4) 0.167(8) 0.179(8) -0.101(7) -0.075(5) 0.046(4)
C321 0.0293(17) 0.0293(19) 0.0202(16) -0.0016(13) -0.0019(13) -0.0174(15)
C322 0.044(2) 0.043(3) 0.060(3) 0.020(2) -0.023(2) -0.028(2)
C323 0.084(4) 0.054(3) 0.065(3) 0.028(2) -0.039(3) -0.049(3)
C324 0.070(3) 0.056(3) 0.035(2) -0.004(2) 0.006(2) -0.047(3)
C325 0.042(2) 0.050(3) 0.084(4) -0.012(3) -0.003(2) -0.032(2)
C326 0.037(2) 0.041(2) 0.059(3) -0.001(2) -0.0169(19) -0.0218(19)
C331 0.0300(17) 0.0298(19) 0.0165(15) 0.0008(13) -0.0049(12) -0.0176(15)
C332 0.0314(19) 0.041(2) 0.0239(17) -0.0050(15) -0.0069(14) -0.0158(17)
C333 0.043(2) 0.052(3) 0.032(2) -0.0013(18) -0.0155(17) -0.021(2)
C334 0.056(3) 0.055(3) 0.027(2) -0.0087(18) -0.0102(18) -0.028(2)
C335 0.047(2) 0.046(3) 0.029(2) -0.0121(17) -0.0032(17) -0.020(2)
C336 0.0348(19) 0.032(2) 0.0236(17) -0.0044(14) -0.0026(14) -0.0160(16)
C411 0.0226(16) 0.0273(18) 0.0238(16) -0.0046(13) -0.0070(12) -0.0100(14)
C412 0.0233(16) 0.0226(17) 0.0220(15) -0.0020(13) -0.0055(12) -0.0130(13)
C413 0.0234(17) 0.0268(19) 0.0314(18) -0.0051(14) -0.0086(14) -0.0084(14)
C414 0.0295(19) 0.039(2) 0.0307(19) 0.0010(16) -0.0137(15) -0.0145(17)
C415 0.034(2) 0.046(3) 0.047(2) -0.0139(19) -0.0172(17) -0.0158(19)
C416 0.034(2) 0.033(2) 0.047(2) -0.0157(17) -0.0132(17) -0.0133(17)
C417 0.038(2) 0.054(3) 0.062(3) -0.004(2) -0.027(2) -0.017(2)
C418 0.035(3) 0.086(4) 0.125(5) 0.014(4) -0.032(3) -0.027(3)
C419 0.057(3) 0.075(4) 0.097(4) 0.020(3) -0.045(3) -0.024(3)
C421 0.0390(19) 0.0257(18) 0.0235(16) -0.0066(14) 0.0006(14) -0.0206(16)
C422 0.043(2) 0.033(2) 0.042(2) 0.0040(17) -0.0075(18) -0.0201(18)
C423 0.070(3) 0.031(2) 0.042(2) 0.0066(18) -0.012(2) -0.025(2)
C424 0.085(3) 0.049(3) 0.036(2) -0.007(2) 0.003(2) -0.051(3)
C425 0.060(3) 0.060(3) 0.067(3) -0.006(3) -0.001(2) -0.046(3)
C426 0.038(2) 0.040(2) 0.054(3) -0.003(2) -0.0048(19) -0.0245(19)
C431 0.0250(17) 0.0248(18) 0.0303(18) -0.0120(14) 0.0041(13) -0.0138(14)
C432 0.032(2) 0.032(2) 0.042(2) -0.0150(17) -0.0009(16) -0.0109(17)
C433 0.031(2) 0.038(2) 0.059(3) -0.021(2) 0.0064(18) -0.0094(18)
C434 0.048(3) 0.047(3) 0.047(3) -0.028(2) 0.022(2) -0.027(2)
C435 0.058(3) 0.054(3) 0.028(2) -0.0146(19) 0.0140(18) -0.037(2)
C436 0.044(2) 0.033(2) 0.0282(18) -0.0038(15) -0.0001(16) -0.0237(18)
C501 0.157(7) 0.186(9) 0.099(6) 0.018(6) -0.052(5) -0.121(7)

loop_
_atom_type_symbol
_atom_type_scat_dispersion_real
_atom_type_scat_dispersion_imag
_atom_type_scat_Cromer_Mann_a1
_atom_type_scat_Cromer_Mann_b1
_atom_type_scat_Cromer_Mann_a2
_atom_type_scat_Cromer_Mann_b2
_atom_type_scat_Cromer_Mann_a3
_atom_type_scat_Cromer_Mann_b3
_atom_type_scat_Cromer_Mann_a4
_atom_type_scat_Cromer_Mann_b4
_atom_type_scat_Cromer_Mann_c
_atom_type_scat_source
C 0.0033 0.0016 2.3100 20.8439 1.0200 10.2075 1.5886 0.5687 0.8650 51.6512 0.2156 'International Tables Vol C 4.2.6.8 and 6.1.1.4'
H 0.0000 0.0000 0.4930 10.5109 0.3229 26.1257 0.1402 3.1424 0.0408 57.7998 0.0030 'International Tables Vol C 4.2.6.8 and 6.1.1.4'
As 0.0499 2.0058 16.6723 2.6345 6.0701 0.2647 3.4313 12.9479 4.2779 47.7972 2.5310 'International Tables Vol C 4.2.6.8 and 6.1.1.4'
Cl 0.1484 0.1585 11.4604 0.0104 7.1964 1.1662 6.2556 18.5194 1.6455 47.7784 -9.5574 'International Tables Vol C 4.2.6.8 and 6.1.1.4'
N 0.0061 0.0033 12.2126 0.0057 3.1322 9.8933 2.0125 28.9975 1.1663 0.5826 -11.5290 'International Tables Vol C 4.2.6.8 and 6.1.1.4'
Pt -1.7033 8.3905 27.0059 1.5129 17.7639 8.8117 15.7131 0.4246 5.7837 38.6103 11.6883 'International Tables Vol C 4.2.6.8 and 6.1.1.4'

loop_
_exptl_crystal_face_index_h
_exptl_crystal_face_index_k
_exptl_crystal_face_index_l
_exptl_crystal_face_perp_dist
0 1 1 0.040
0 -1 -1 0.080
0 0 -1 0.050
0 0 1 0.150
1 1 0 0.130
-1 -1 0 0.150
0 1 -1 0.020
0 -1 1 0.150

loop_
_geom_angle_atom_site_label_1
_geom_angle_site_symmetry_1
_geom_angle_atom_site_label_2
_geom_angle_atom_site_label_3
_geom_angle_site_symmetry_3
_geom_angle
_geom_angle_publ_flag
C212 2_765 Pt1 C112 2_765 84.96(13) yes
C212 2_765 Pt1 Pt1 2_765 94.60(9) yes
C112 2_765 Pt1 Pt1 2_765 97.02(9) yes
C212 2_765 Pt1 As1 . 90.22(9) yes
C112 2_765 Pt1 As1 . 174.81(9) yes
Pt1 2_765 Pt1 As1 . 85.242(9) yes
C212 2_765 Pt1 As2 . 172.74(9) yes
C112 2_765 Pt1 As2 . 87.83(9) yes
Pt1 2_765 Pt1 As2 . 87.032(9) yes
As1 . Pt1 As2 . 96.969(12) yes
C212 2_765 Pt1 C1 . 90.79(12) yes
C112 2_765 Pt1 C1 . 92.89(13) yes
Pt1 2_765 Pt1 C1 . 169.09(9) yes
As1 . Pt1 C1 . 85.26(9) yes
As2 . Pt1 C1 . 88.80(9) yes
C412 2_656 Pt2 C312 2_656 84.72(12) yes
C412 2_656 Pt2 Pt2 2_656 95.97(9) yes
C312 2_656 Pt2 Pt2 2_656 96.91(8) yes
C412 2_656 Pt2 As3 . 89.54(8) yes
C312 2_656 Pt2 As3 . 173.99(8) yes
Pt2 2_656 Pt2 As3 . 85.422(9) yes
C412 2_656 Pt2 As4 . 173.00(8) yes
C312 2_656 Pt2 As4 . 88.33(8) yes
Pt2 2_656 Pt2 As4 . 85.609(9) yes
As3 . Pt2 As4 . 97.390(11) yes
C412 2_656 Pt2 C2 . 90.48(12) yes
C312 2_656 Pt2 C2 . 91.86(12) yes
Pt2 2_656 Pt2 C2 . 169.54(9) yes
As3 . Pt2 C2 . 86.41(9) yes
As4 . Pt2 C2 . 88.97(9) yes
Pt1 . As1 C111 . 112.52(11) yes
Pt1 . As1 C121 . 121.27(10) yes
C111 . As1 C121 . 102.40(14) yes
Pt1 . As1 C131 . 114.84(11) yes
C111 . As1 C131 . 105.89(15) yes
C121 . As1 C131 . 97.83(14) yes
Pt1 . As2 C211 . 110.66(10) yes
Pt1 . As2 C221 . 122.12(10) yes
C211 . As2 C221 . 102.34(14) yes
Pt1 . As2 C231 . 113.60(10) yes
C211 . As2 C231 . 107.74(15) yes
C221 . As2 C231 . 98.87(15) yes
Pt2 . As3 C311 . 111.91(10) yes
Pt2 . As3 C321 . 122.56(10) yes
C311 . As3 C321 . 102.30(14) yes
Pt2 . As3 C331 . 114.64(9) yes
C311 . As3 C331 . 106.24(14) yes
C321 . As3 C331 . 97.08(13) yes
Pt2 . As4 C411 . 112.20(10) yes
Pt2 . As4 C421 . 118.98(10) yes
C411 . As4 C421 . 102.58(14) yes
Pt2 . As4 C431 . 115.83(10) yes
C411 . As4 C431 . 106.16(14) yes
C421 . As4 C431 . 99.28(14) yes
Pt1 . C1 N1 . 174.7(3) yes
Pt2 . C2 N2 . 176.6(3) yes
As1 . C111 C112 . 119.0(3) yes
As1 . C111 C116 . 119.6(3) yes
C112 . C111 C116 . 121.3(3) yes
C111 . C112 Pt1 2_765 125.8(2) yes
C111 . C112 C113 . 115.4(3) yes
Pt1 2_765 C112 C113 . 118.9(2) yes
C112 . C113 C114 . 123.9(3) yes
C112 . C113 H1131 . 118.1 no
C114 . C113 H1131 . 118.1 no
C113 . C114 C115 . 118.9(3) yes
C113 . C114 C117 . 119.4(3) yes
C115 . C114 C117 . 121.7(4) yes
C114 . C115 C116 . 119.4(4) yes
C114 . C115 H1151 . 120.3 no
C116 . C115 H1151 . 120.3 no
C111 . C116 C115 . 121.0(3) yes
C111 . C116 H1161 . 119.5 no
C115 . C116 H1161 . 119.5 no
C114 . C117 C118 . 109.6(4) yes
C114 . C117 C119 . 113.2(4) yes
C118 . C117 C119 . 111.1(4) yes
C114 . C117 H1171 . 107.6 no
C118 . C117 H1171 . 107.6 no
C119 . C117 H1171 . 107.6 no
C117 . C118 H1181 . 109.5 no
C117 . C118 H1182 . 109.5 no
H1181 . C118 H1182 . 109.5 no
C117 . C118 H1183 . 109.5 no
H1181 . C118 H1183 . 109.5 no
H1182 . C118 H1183 . 109.5 no
C117 . C119 H1191 . 109.5 no
C117 . C119 H1192 . 109.5 no
H1191 . C119 H1192 . 109.5 no
C117 . C119 H1193 . 109.5 no
H1191 . C119 H1193 . 109.5 no
H1192 . C119 H1193 . 109.5 no
As1 . C121 C122 . 119.6(3) yes
As1 . C121 C126 . 120.8(3) yes
C122 . C121 C126 . 119.6(3) yes
C121 . C122 C123 . 120.3(4) yes
C121 . C122 H1221 . 119.9 no
C123 . C122 H1221 . 119.9 no
C122 . C123 C124 . 120.5(4) yes
C122 . C123 H1231 . 119.7 no
C124 . C123 H1231 . 119.7 no
C123 . C124 C125 . 119.7(4) yes
C123 . C124 H1241 . 120.2 no
C125 . C124 H1241 . 120.2 no
C124 . C125 C126 . 120.1(4) yes
C124 . C125 H1251 . 120.0 no
C126 . C125 H1251 . 120.0 no
C121 . C126 C125 . 119.9(3) yes
C121 . C126 H1261 . 120.1 no
C125 . C126 H1261 . 120.1 no
As1 . C131 C132 . 119.3(3) yes
As1 . C131 C136 . 120.9(3) yes
C132 . C131 C136 . 119.7(3) yes
C131 . C132 C133 . 119.5(4) yes
C131 . C132 H1321 . 120.3 no
C133 . C132 H1321 . 120.3 no
C132 . C133 C134 . 121.3(4) yes
C132 . C133 H1331 . 119.4 no
C134 . C133 H1331 . 119.4 no
C133 . C134 C135 . 119.3(4) yes
C133 . C134 H1341 . 120.3 no
C135 . C134 H1341 . 120.3 no
C134 . C135 C136 . 120.5(4) yes
C134 . C135 H1351 . 119.8 no
C136 . C135 H1351 . 119.8 no
C135 . C136 C131 . 119.7(4) yes
C135 . C136 H1361 . 120.1 no
C131 . C136 H1361 . 120.1 no
As2 . C211 C212 . 118.4(2) yes
As2 . C211 C216 . 120.0(2) yes
C212 . C211 C216 . 120.8(3) yes
C211 . C212 Pt1 2_765 126.4(2) yes
C211 . C212 C213 . 116.0(3) yes
Pt1 2_765 C212 C213 . 117.4(2) yes
C212 . C213 C214 . 123.2(3) yes
C212 . C213 H2131 . 118.4 no
C214 . C213 H2131 . 118.4 no
C213 . C214 C215 . 118.9(3) yes
C213 . C214 C217 . 115.0(4) yes
C215 . C214 C217 . 125.6(4) yes
C213 . C214 C247 . 123.1(5) yes
C215 . C214 C247 . 117.1(5) yes
C214 . C215 C216 . 119.7(3) yes
C214 . C215 H2151 . 120.2 no
C216 . C215 H2151 . 120.2 no
C211 . C216 C215 . 120.9(3) yes
C211 . C216 H2161 . 119.6 no
C215 . C216 H2161 . 119.6 no
C214 . C217 C218 . 113.0(6) yes
C214 . C217 C219 . 108.6(7) yes
C218 . C217 C219 . 118.8(7) yes
C214 . C217 H2171 . 105.1 no
C218 . C217 H2171 . 105.1 no
C219 . C217 H2171 . 105.1 no
C217 . C218 H2181 . 109.5 no
C217 . C218 H2182 . 109.5 no
H2181 . C218 H2182 . 109.5 no
C217 . C218 H2183 . 109.5 no
H2181 . C218 H2183 . 109.5 no
H2182 . C218 H2183 . 109.5 no
C217 . C219 H2191 . 109.5 no
C217 . C219 H2192 . 109.5 no
H2191 . C219 H2192 . 109.5 no
C217 . C219 H2193 . 109.5 no
H2191 . C219 H2193 . 109.5 no
H2192 . C219 H2193 . 109.5 no
As2 . C221 C222 . 119.7(3) yes
As2 . C221 C226 . 121.5(3) yes
C222 . C221 C226 . 118.6(4) yes
C221 . C222 C223 . 120.2(4) yes
C221 . C222 H2221 . 119.9 no
C223 . C222 H2221 . 119.9 no
C222 . C223 C224 . 120.2(4) yes
C222 . C223 H2231 . 119.9 no
C224 . C223 H2231 . 119.9 no
C223 . C224 C225 . 120.4(4) yes
C223 . C224 H2241 . 119.8 no
C225 . C224 H2241 . 119.8 no
C224 . C225 C226 . 120.4(4) yes
C224 . C225 H2251 . 119.8 no
C226 . C225 H2251 . 119.8 no
C225 . C226 C221 . 120.0(4) yes
C225 . C226 H2261 . 120.0 no
C221 . C226 H2261 . 120.0 no
As2 . C231 C232 . 119.2(3) yes
As2 . C231 C236 . 120.6(3) yes
C232 . C231 C236 . 120.2(4) yes
C231 . C232 C233 . 119.4(4) yes
C231 . C232 H2321 . 120.3 no
C233 . C232 H2321 . 120.3 no
C232 . C233 C234 . 120.9(5) yes
C232 . C233 H2331 . 119.5 no
C234 . C233 H2331 . 119.5 no
C233 . C234 C235 . 120.3(5) yes
C233 . C234 H2341 . 119.8 no
C235 . C234 H2341 . 119.8 no
C234 . C235 C236 . 119.4(5) yes
C234 . C235 H2351 . 120.3 no
C236 . C235 H2351 . 120.3 no
C235 . C236 C231 . 119.6(4) yes
C235 . C236 H2361 . 120.2 no
C231 . C236 H2361 . 120.2 no
C214 . C247 C249 . 122.7(10) yes
C214 . C247 H2471 . 104.7 no
C249 . C247 H2471 . 104.7 no
H2481 . C248 H2482 . 109.5 no
H2481 . C248 H2483 . 109.5 no
H2482 . C248 H2483 . 109.5 no
C247 . C249 H2491 . 109.5 no
C247 . C249 H2492 . 109.5 no
H2491 . C249 H2492 . 109.5 no
C247 . C249 H2493 . 109.4 no
H2491 . C249 H2493 . 109.5 no
H2492 . C249 H2493 . 109.5 no
As3 . C311 C312 . 119.5(2) yes
As3 . C311 C316 . 118.6(3) yes
C312 . C311 C316 . 121.8(3) yes
C311 . C312 Pt2 2_656 125.8(2) yes
C311 . C312 C313 . 115.6(3) yes
Pt2 2_656 C312 C313 . 118.6(2) yes
C312 . C313 C314 . 123.7(3) yes
C312 . C313 H3131 . 118.2 no
C314 . C313 H3131 . 118.2 no
C313 . C314 C315 . 118.5(3) yes
C313 . C314 C317 . 121.4(3) yes
C315 . C314 C317 . 120.1(3) yes
C314 . C315 C316 . 120.3(3) yes
C314 . C315 H3151 . 119.9 no
C316 . C315 H3151 . 119.9 no
C311 . C316 C315 . 120.1(3) yes
C311 . C316 H3161 . 120.0 no
C315 . C316 H3161 . 120.0 no
C314 . C317 C318 . 112.0(4) yes
C314 . C317 C319 . 114.9(4) yes
C318 . C317 C319 . 114.7(6) yes
C314 . C317 H3171 . 104.6 no
C318 . C317 H3171 . 104.6 no
C319 . C317 H3171 . 104.6 no
C317 . C318 H3181 . 109.5 no
C317 . C318 H3182 . 109.5 no
H3181 . C318 H3182 . 109.5 no
C317 . C318 H3183 . 109.5 no
H3181 . C318 H3183 . 109.5 no
H3182 . C318 H3183 . 109.5 no
C317 . C319 H3191 . 109.5 no
C317 . C319 H3192 . 109.5 no
H3191 . C319 H3192 . 109.5 no
C317 . C319 H3193 . 109.5 no
H3191 . C319 H3193 . 109.5 no
H3192 . C319 H3193 . 109.5 no
As3 . C321 C322 . 120.5(3) yes
As3 . C321 C326 . 121.3(3) yes
C322 . C321 C326 . 118.0(3) yes
C321 . C322 C323 . 120.6(4) yes
C321 . C322 H3221 . 119.7 no
C323 . C322 H3221 . 119.7 no
C322 . C323 C324 . 121.0(4) yes
C322 . C323 H3231 . 119.5 no
C324 . C323 H3231 . 119.5 no
C323 . C324 C325 . 118.6(4) yes
C323 . C324 H3241 . 120.7 no
C325 . C324 H3241 . 120.7 no
C324 . C325 C326 . 121.3(4) yes
C324 . C325 H3251 . 119.4 no
C326 . C325 H3251 . 119.4 no
C325 . C326 C321 . 120.5(4) yes
C325 . C326 H3261 . 119.7 no
C321 . C326 H3261 . 119.7 no
As3 . C331 C332 . 118.8(3) yes
As3 . C331 C336 . 121.5(3) yes
C332 . C331 C336 . 119.4(3) yes
C331 . C332 C333 . 119.8(4) yes
C331 . C332 H3321 . 120.1 no
C333 . C332 H3321 . 120.1 no
C332 . C333 C334 . 120.1(4) yes
C332 . C333 H3331 . 119.9 no
C334 . C333 H3331 . 119.9 no
C333 . C334 C335 . 120.2(4) yes
C333 . C334 H3341 . 119.9 no
C335 . C334 H3341 . 119.9 no
C334 . C335 C336 . 120.3(4) yes
C334 . C335 H3351 . 119.8 no
C336 . C335 H3351 . 119.8 no
C335 . C336 C331 . 120.2(3) yes
C335 . C336 H3361 . 119.9 no
C331 . C336 H3361 . 119.9 no
As4 . C411 C412 . 118.9(2) yes
As4 . C411 C416 . 118.9(3) yes
C412 . C411 C416 . 121.9(3) yes
C411 . C412 Pt2 2_656 125.7(2) yes
C411 . C412 C413 . 115.6(3) yes
Pt2 2_656 C412 C413 . 118.5(2) yes
C412 . C413 C414 . 123.4(3) yes
C412 . C413 H4131 . 118.3 no
C414 . C413 H4131 . 118.3 no
C413 . C414 C415 . 118.2(3) yes
C413 . C414 C417 . 121.7(4) yes
C415 . C414 C417 . 120.1(3) yes
C414 . C415 C416 . 120.9(3) yes
C414 . C415 H4151 . 119.6 no
C416 . C415 H4151 . 119.6 no
C411 . C416 C415 . 119.8(4) yes
C411 . C416 H4161 . 120.1 no
C415 . C416 H4161 . 120.1 no
C414 . C417 C418 . 110.4(4) yes
C414 . C417 C419 . 114.1(4) yes
C418 . C417 C419 . 113.9(4) yes
C414 . C417 H4171 . 105.9 no
C418 . C417 H4171 . 105.9 no
C419 . C417 H4171 . 105.9 no
C417 . C418 H4181 . 109.5 no
C417 . C418 H4182 . 109.5 no
H4181 . C418 H4182 . 109.5 no
C417 . C418 H4183 . 109.5 no
H4181 . C418 H4183 . 109.5 no
H4182 . C418 H4183 . 109.5 no
C417 . C419 H4191 . 109.5 no
C417 . C419 H4192 . 109.5 no
H4191 . C419 H4192 . 109.5 no
C417 . C419 H4193 . 109.5 no
H4191 . C419 H4193 . 109.5 no
H4192 . C419 H4193 . 109.5 no
As4 . C421 C422 . 119.3(3) yes
As4 . C421 C426 . 121.8(3) yes
C422 . C421 C426 . 118.9(3) yes
C421 . C422 C423 . 120.5(4) yes
C421 . C422 H4221 . 119.8 no
C423 . C422 H4221 . 119.8 no
C422 . C423 C424 . 119.9(4) yes
C422 . C423 H4231 . 120.1 no
C424 . C423 H4231 . 120.1 no
C423 . C424 C425 . 120.1(4) yes
C423 . C424 H4241 . 120.0 no
C425 . C424 H4241 . 120.0 no
C424 . C425 C426 . 120.4(4) yes
C424 . C425 H4251 . 119.8 no
C426 . C425 H4251 . 119.8 no
C421 . C426 C425 . 120.2(4) yes
C421 . C426 H4261 . 119.9 no
C425 . C426 H4261 . 119.9 no
As4 . C431 C432 . 119.6(3) yes
As4 . C431 C436 . 121.0(3) yes
C432 . C431 C436 . 119.3(3) yes
C431 . C432 C433 . 119.8(4) yes
C431 . C432 H4321 . 120.1 no
C433 . C432 H4321 . 120.1 no
C432 . C433 C434 . 120.3(4) yes
C432 . C433 H4331 . 119.9 no
C434 . C433 H4331 . 119.9 no
C433 . C434 C435 . 119.9(4) yes
C433 . C434 H4341 . 120.1 no
C435 . C434 H4341 . 120.1 no
C434 . C435 C436 . 120.7(4) yes
C434 . C435 H4351 . 119.7 no
C436 . C435 H4351 . 119.7 no
C431 . C436 C435 . 120.0(4) yes
C431 . C436 H4361 . 120.0 no
C435 . C436 H4361 . 120.0 no
Cl1 . C501 Cl2 . 109.4(5) yes
Cl1 . C501 Cl3 . 127.3(5) yes
Cl1 . C501 H5011 . 109.5 no
Cl2 . C501 H5011 . 109.5 no
Cl1 . C501 H5012 . 109.5 no
Cl2 . C501 H5012 . 109.5 no
H5011 . C501 H5012 . 109.5 no
Cl1 . C501 H5013 . 104.9 no
Cl3 . C501 H5013 . 104.9 no
Cl1 . C501 H5014 . 104.9 no
Cl3 . C501 H5014 . 104.9 no
H5013 . C501 H5014 . 109.5 no

loop_
_geom_bond_atom_site_label_1
_geom_bond_atom_site_label_2
_geom_bond_site_symmetry_2
_geom_bond_distance
_geom_bond_publ_flag
Pt1 C212 2_765 2.108(3) yes
Pt1 C112 2_765 2.108(3) yes
Pt1 Pt1 2_765 2.7823(2) yes
Pt1 As1 . 2.4604(4) yes
Pt1 As2 . 2.4594(3) yes
Pt1 C1 . 2.068(3) yes
Pt2 C412 2_656 2.110(3) yes
Pt2 C312 2_656 2.104(3) yes
Pt2 Pt2 2_656 2.7924(2) yes
Pt2 As3 . 2.4690(3) yes
Pt2 As4 . 2.4487(3) yes
Pt2 C2 . 2.055(3) yes
As1 C111 . 1.912(3) yes
As1 C121 . 1.960(3) yes
As1 C131 . 1.953(3) yes
As2 C211 . 1.914(3) yes
As2 C221 . 1.975(4) yes
As2 C231 . 1.951(4) yes
As3 C311 . 1.922(3) yes
As3 C321 . 1.961(3) yes
As3 C331 . 1.958(3) yes
As4 C411 . 1.918(3) yes
As4 C421 . 1.952(3) yes
As4 C431 . 1.958(3) yes
Cl1 C501 . 1.750(7) yes
Cl2 C501 . 1.630(8) yes
Cl3 C501 . 1.587(9) yes
N1 C1 . 1.142(4) yes
N2 C2 . 1.151(4) yes
C111 C112 . 1.398(5) yes
C111 C116 . 1.402(5) yes
C112 C113 . 1.412(4) yes
C113 C114 . 1.383(5) yes
C113 H1131 . 1.000 no
C114 C115 . 1.388(5) yes
C114 C117 . 1.537(5) yes
C115 C116 . 1.380(5) yes
C115 H1151 . 1.000 no
C116 H1161 . 1.000 no
C117 C118 . 1.507(6) yes
C117 C119 . 1.503(6) yes
C117 H1171 . 1.000 no
C118 H1181 . 1.000 no
C118 H1182 . 1.000 no
C118 H1183 . 1.000 no
C119 H1191 . 1.000 no
C119 H1192 . 1.000 no
C119 H1193 . 1.000 no
C121 C122 . 1.375(5) yes
C121 C126 . 1.386(5) yes
C122 C123 . 1.380(5) yes
C122 H1221 . 1.000 no
C123 C124 . 1.369(6) yes
C123 H1231 . 1.000 no
C124 C125 . 1.383(5) yes
C124 H1241 . 1.000 no
C125 C126 . 1.385(5) yes
C125 H1251 . 1.000 no
C126 H1261 . 1.000 no
C131 C132 . 1.391(5) yes
C131 C136 . 1.380(5) yes
C132 C133 . 1.390(5) yes
C132 H1321 . 1.000 no
C133 C134 . 1.360(6) yes
C133 H1331 . 1.000 no
C134 C135 . 1.384(7) yes
C134 H1341 . 1.000 no
C135 C136 . 1.394(6) yes
C135 H1351 . 1.000 no
C136 H1361 . 1.000 no
C211 C212 . 1.402(4) yes
C211 C216 . 1.402(4) yes
C212 C213 . 1.402(4) yes
C213 C214 . 1.384(5) yes
C213 H2131 . 1.000 no
C214 C215 . 1.390(5) yes
C214 C217 . 1.569(8) yes
C214 C247 . 1.536(9) yes
C215 C216 . 1.372(5) yes
C215 H2151 . 1.000 no
C216 H2161 . 1.000 no
C217 C218 . 1.498(10) yes
C217 C219 . 1.469(11) yes
C217 C248 . 1.262(13) yes
C217 H2171 . 1.000 no
C218 H2181 . 1.000 no
C218 H2182 . 1.000 no
C218 H2183 . 1.000 no
C219 H2191 . 1.000 no
C219 H2192 . 1.000 no
C219 H2193 . 1.000 no
C221 C222 . 1.383(5) yes
C221 C226 . 1.384(5) yes
C222 C223 . 1.392(5) yes
C222 H2221 . 1.000 no
C223 C224 . 1.354(6) yes
C223 H2231 . 1.000 no
C224 C225 . 1.360(6) yes
C224 H2241 . 1.000 no
C225 C226 . 1.390(5) yes
C225 H2251 . 1.000 no
C226 H2261 . 1.000 no
C231 C232 . 1.385(5) yes
C231 C236 . 1.391(5) yes
C232 C233 . 1.392(6) yes
C232 H2321 . 1.000 no
C233 C234 . 1.362(7) yes
C233 H2331 . 1.000 no
C234 C235 . 1.391(7) yes
C234 H2341 . 1.000 no
C235 C236 . 1.400(6) yes
C235 H2351 . 1.000 no
C236 H2361 . 1.000 no
C247 C249 . 1.370(12) yes
C247 H2471 . 1.000 no
C248 H2481 . 1.000 no
C248 H2482 . 1.000 no
C248 H2483 . 1.000 no
C249 H2491 . 1.000 no
C249 H2492 . 1.000 no
C249 H2493 . 1.000 no
C311 C312 . 1.400(4) yes
C311 C316 . 1.406(4) yes
C312 C313 . 1.407(4) yes
C313 C314 . 1.395(5) yes
C313 H3131 . 1.000 no
C314 C315 . 1.387(5) yes
C314 C317 . 1.526(5) yes
C315 C316 . 1.384(5) yes
C315 H3151 . 1.000 no
C316 H3161 . 1.000 no
C317 C318 . 1.418(7) yes
C317 C319 . 1.442(7) yes
C317 H3171 . 1.000 no
C318 H3181 . 1.000 no
C318 H3182 . 1.000 no
C318 H3183 . 1.000 no
C319 H3191 . 1.000 no
C319 H3192 . 1.000 no
C319 H3193 . 1.000 no
C321 C322 . 1.372(5) yes
C321 C326 . 1.377(5) yes
C322 C323 . 1.386(5) yes
C322 H3221 . 1.000 no
C323 C324 . 1.362(6) yes
C323 H3231 . 1.000 no
C324 C325 . 1.356(6) yes
C324 H3241 . 1.000 no
C325 C326 . 1.382(6) yes
C325 H3251 . 1.000 no
C326 H3261 . 1.000 no
C331 C332 . 1.403(5) yes
C331 C336 . 1.382(5) yes
C332 C333 . 1.391(5) yes
C332 H3321 . 1.000 no
C333 C334 . 1.382(6) yes
C333 H3331 . 1.000 no
C334 C335 . 1.375(5) yes
C334 H3341 . 1.000 no
C335 C336 . 1.391(5) yes
C335 H3351 . 1.000 no
C336 H3361 . 1.000 no
C411 C412 . 1.386(5) yes
C411 C416 . 1.403(5) yes
C412 C413 . 1.410(4) yes
C413 C414 . 1.395(5) yes
C413 H4131 . 1.000 no
C414 C415 . 1.374(5) yes
C414 C417 . 1.523(5) yes
C415 C416 . 1.377(5) yes
C415 H4151 . 1.000 no
C416 H4161 . 1.000 no
C417 C418 . 1.510(6) yes
C417 C419 . 1.507(7) yes
C417 H4171 . 1.000 no
C418 H4181 . 1.000 no
C418 H4182 . 1.000 no
C418 H4183 . 1.000 no
C419 H4191 . 1.000 no
C419 H4192 . 1.000 no
C419 H4193 . 1.000 no
C421 C422 . 1.380(5) yes
C421 C426 . 1.388(5) yes
C422 C423 . 1.387(5) yes
C422 H4221 . 1.000 no
C423 C424 . 1.375(6) yes
C423 H4231 . 1.000 no
C424 C425 . 1.368(6) yes
C424 H4241 . 1.000 no
C425 C426 . 1.381(6) yes
C425 H4251 . 1.000 no
C426 H4261 . 1.000 no
C431 C432 . 1.389(5) yes
C431 C436 . 1.395(5) yes
C432 C433 . 1.400(5) yes
C432 H4321 . 1.000 no
C433 C434 . 1.380(6) yes
C433 H4331 . 1.000 no
C434 C435 . 1.371(6) yes
C434 H4341 . 1.000 no
C435 C436 . 1.390(5) yes
C435 H4351 . 1.000 no
C436 H4361 . 1.000 no
C501 H5011 . 1.000 no
C501 H5012 . 1.000 no
C501 H5013 . 1.000 no
C501 H5014 . 1.000 no

loop_
_geom_contact_atom_site_label_1
_geom_contact_atom_site_label_2
_geom_contact_distance
_geom_contact_site_symmetry_2
_geom_contact_publ_flag
Cl2 C334 3.348(7) 1_565 no
Cl2 C335 3.448(7) 1_565 no
Cl3 C219 2.60(2) 2_765 no
Cl3 C249 3.57(2) 2_765 no
Cl3 N1 3.576(7) . no
N1 C324 3.447(7) . no
N2 C318 3.553(6) 1_465 no
C134 C134 3.43(1) 2_675 no
C219 C501 3.50(2) 2_765 no
C248 C248 3.37(3) 2_865 no
C423 C425 3.597(7) 2_666 no

loop_
_geom_torsion_atom_site_label_1
_geom_torsion_atom_site_label_2
_geom_torsion_atom_site_label_3
_geom_torsion_atom_site_label_4
_geom_torsion_site_symmetry_2
_geom_torsion_site_symmetry_3
_geom_torsion_site_symmetry_4
_geom_torsion
_geom_torsion_publ_flag
Pt1 Pt1 As1 C111 2_765 2_765 2_765 6.0(1) no
Pt1 Pt1 As1 C121 2_765 2_765 2_765 127.6(1) no
Pt1 Pt1 As1 C131 2_765 2_765 2_765 -115.2(1) no
Pt1 Pt1 As2 C211 2_765 2_765 2_765 -0.6(2) no
Pt1 Pt1 As2 C221 2_765 2_765 2_765 -121.0(1) no
Pt1 Pt1 As2 C231 2_765 2_765 2_765 120.7(1) no
Pt1 Pt1 C112 C111 2_765 . . -3.2(3) no
Pt1 Pt1 C112 C113 2_765 . . 178.7(3) no
Pt1 Pt1 C212 C211 2_765 . . 18.3(4) no
Pt1 Pt1 C212 C213 2_765 . . -165.9(3) no
Pt1 As1 C111 C112 . . . 6.1(3) no
Pt1 As1 C111 C116 . . . -173.2(2) no
Pt1 As1 C121 C122 . . . 99.0(3) no
Pt1 As1 C121 C126 . . . -83.6(3) no
Pt1 As1 C131 C132 . . . 45.8(4) no
Pt1 As1 C131 C136 . . . -137.8(4) no
Pt1 As2 C211 C212 . . . 10.7(4) no
Pt1 As2 C211 C216 . . . -179.2(3) no
Pt1 As2 C221 C222 . . . 59.4(3) no
Pt1 As2 C221 C226 . . . -125.3(3) no
Pt1 As2 C231 C232 . . . -63.5(4) no
Pt1 As2 C231 C236 . . . 116.3(4) no
Pt1 C112 C111 As1 2_765 2_765 2_765 1.4(4) no
Pt1 C112 C111 C116 2_765 2_765 2_765 -177.9(3) no
Pt1 C112 C113 C114 2_765 2_765 2_765 179.9(3) no
Pt1 C212 C211 As2 2_765 2_765 2_765 21.1(5) no
Pt1 C212 C211 C216 2_765 2_765 2_765 -168.8(3) no
Pt1 C212 C213 C214 2_765 2_765 2_765 172.4(4) no
Pt2 Pt2 As3 C311 2_656 2_656 2_656 5.5(2) no
Pt2 Pt2 As3 C321 2_656 2_656 2_656 127.5(1) no
Pt2 Pt2 As3 C331 2_656 2_656 2_656 -115.5(1) no
Pt2 Pt2 As4 C411 2_656 2_656 2_656 -2.7(1) no
Pt2 Pt2 As4 C421 2_656 2_656 2_656 -122.3(1) no
Pt2 Pt2 As4 C431 2_656 2_656 2_656 119.4(1) no
Pt2 Pt2 C312 C311 2_656 . . -6.2(4) no
Pt2 Pt2 C312 C313 2_656 . . 174.2(3) no
Pt2 Pt2 C412 C411 2_656 . . 14.3(3) no
Pt2 Pt2 C412 C413 2_656 . . -169.3(2) no
Pt2 As3 C311 C312 . . . 3.6(4) no
Pt2 As3 C311 C316 . . . -172.9(3) no
Pt2 As3 C321 C322 . . . -81.1(3) no
Pt2 As3 C321 C326 . . . 103.8(3) no
Pt2 As3 C331 C332 . . . 50.3(3) no
Pt2 As3 C331 C336 . . . -135.5(3) no
Pt2 As4 C411 C412 . . . 5.5(3) no
Pt2 As4 C411 C416 . . . 179.3(2) no
Pt2 As4 C421 C422 . . . 64.0(3) no
Pt2 As4 C421 C426 . . . -118.2(3) no
Pt2 As4 C431 C432 . . . -61.4(4) no
Pt2 As4 C431 C436 . . . 122.8(4) no
Pt2 C312 C311 As3 2_656 2_656 2_656 -2.4(6) no
Pt2 C312 C311 C316 2_656 2_656 2_656 -178.8(4) no
Pt2 C312 C313 C314 2_656 2_656 2_656 178.8(4) no
Pt2 C412 C411 As4 2_656 2_656 2_656 14.5(4) no
Pt2 C412 C411 C416 2_656 2_656 2_656 -171.9(3) no
Pt2 C412 C413 C414 2_656 2_656 2_656 172.7(3) no
As1 Pt1 Pt1 As1 . 2_765 2_765 -180.0000 no
As1 Pt1 Pt1 As2 . 2_765 2_765 -82.75(1) no
As1 Pt1 Pt1 C1 . 2_765 2_765 -150.4(4) no
As1 Pt1 Pt1 C112 . 2_765 . 4.7(1) no
As1 Pt1 Pt1 C212 . 2_765 . 90.2(1) no
As1 Pt1 As2 C211 . . . -84.2(2) no
As1 Pt1 As2 C221 . . . 36.2(1) no
As1 Pt1 As2 C231 . . . 154.4(1) no
As1 Pt1 C212 C211 . 2_765 2_765 66.9(4) no
As1 Pt1 C212 C213 . 2_765 2_765 -108.9(3) no
As1 C111 C112 C113 . . . 176.8(3) no
As1 C111 C116 C115 . . . -177.6(3) no
As1 C121 C122 C123 . . . 176.5(3) no
As1 C121 C126 C125 . . . -175.5(3) no
As1 C131 C132 C133 . . . 175.6(4) no
As1 C131 C136 C135 . . . -175.4(4) no
As2 Pt1 Pt1 As2 . 2_765 2_765 -180.0000 no
As2 Pt1 Pt1 C1 . 2_765 2_765 112.3(4) no
As2 Pt1 Pt1 C112 . 2_765 . -92.6(1) no
As2 Pt1 Pt1 C212 . 2_765 . -7.1(1) no
As2 Pt1 As1 C111 . . . 80.4(1) no
As2 Pt1 As1 C121 . . . -41.2(1) no
As2 Pt1 As1 C131 . . . -158.4(1) no
As2 Pt1 C112 C111 . 2_765 2_765 -83.6(3) no
As2 Pt1 C112 C113 . 2_765 2_765 94.6(3) no
As2 C211 C212 C213 . . . 163.0(3) no
As2 C211 C216 C215 . . . -165.4(4) no
As2 C221 C222 C223 . . . 171.8(3) no
As2 C221 C226 C225 . . . -171.8(3) no
As2 C231 C232 C233 . . . 179.7(4) no
As2 C231 C236 C235 . . . -178.6(4) no
As3 Pt2 Pt2 As3 . 2_656 2_656 180.0000(1) no
As3 Pt2 Pt2 As4 . 2_656 2_656 -82.21(1) no
As3 Pt2 Pt2 C2 . 2_656 2_656 -141.2(6) no
As3 Pt2 Pt2 C312 . 2_656 . 5.5(1) no
As3 Pt2 Pt2 C412 . 2_656 . 90.95(8) no
As3 Pt2 As4 C411 . . . -82.1(1) no
As3 Pt2 As4 C421 . . . 37.5(1) no
As3 Pt2 As4 C431 . . . 155.8(1) no
As3 Pt2 C412 C411 . 2_656 2_656 71.0(3) no
As3 Pt2 C412 C413 . 2_656 2_656 -105.4(2) no
As3 C311 C312 C313 . . . -177.9(3) no
As3 C311 C316 C315 . . . 176.6(4) no
As3 C321 C322 C323 . . . -173.5(4) no
As3 C321 C326 C325 . . . 172.3(4) no
As3 C331 C332 C333 . . . 173.6(3) no
As3 C331 C336 C335 . . . -173.2(3) no
As4 Pt2 Pt2 As4 . 2_656 2_656 -180.0000 no
As4 Pt2 Pt2 C2 . 2_656 2_656 121.0(6) no
As4 Pt2 Pt2 C312 . 2_656 . -92.2(1) no
As4 Pt2 Pt2 C412 . 2_656 . -6.84(8) no
As4 Pt2 As3 C311 . . . 79.4(2) no
As4 Pt2 As3 C321 . . . -42.6(1) no
As4 Pt2 As3 C331 . . . -159.5(1) no
As4 Pt2 C312 C311 . 2_656 2_656 -79.2(4) no
As4 Pt2 C312 C313 . 2_656 2_656 100.4(4) no
As4 C411 C412 C413 . . . 169.0(2) no
As4 C411 C416 C415 . . . -171.4(3) no
As4 C421 C422 C423 . . . 175.3(3) no
As4 C421 C426 C425 . . . -175.5(4) no
As4 C431 C432 C433 . . . -172.2(4) no
As4 C431 C436 C435 . . . 172.8(4) no
C1 Pt1 Pt1 C1 . 2_765 2_765 -180.0000(1) no
C1 Pt1 Pt1 C112 . 2_765 . -24.9(4) no
C1 Pt1 Pt1 C212 . 2_765 . 60.6(5) no
C1 Pt1 As1 C111 . . . 168.6(2) no
C1 Pt1 As1 C121 . . . 47.0(2) no
C1 Pt1 As1 C131 . . . -70.2(1) no
C1 Pt1 As2 C211 . . . -169.3(2) no
C1 Pt1 As2 C221 . . . -48.9(2) no
C1 Pt1 As2 C231 . . . 69.4(2) no
C1 Pt1 C112 C111 . 2_765 2_765 -172.2(3) no
C1 Pt1 C112 C113 . 2_765 2_765 5.9(3) no
C1 Pt1 C212 C211 . 2_765 2_765 152.2(4) no
C1 Pt1 C212 C213 . 2_765 2_765 -23.6(4) no
C2 Pt2 Pt2 C2 . 2_656 2_656 180.0000 no
C2 Pt2 Pt2 C312 . 2_656 . -33.2(6) no
C2 Pt2 Pt2 C412 . 2_656 . 52.2(6) no
C2 Pt2 As3 C311 . . . 167.9(2) no
C2 Pt2 As3 C321 . . . 45.9(2) no
C2 Pt2 As3 C331 . . . -71.0(2) no
C2 Pt2 As4 C411 . . . -168.4(1) no
C2 Pt2 As4 C421 . . . -48.7(1) no
C2 Pt2 As4 C431 . . . 69.5(1) no
C2 Pt2 C312 C311 . 2_656 2_656 -168.1(4) no
C2 Pt2 C312 C313 . 2_656 2_656 11.5(4) no
C2 Pt2 C412 C411 . 2_656 2_656 157.4(3) no
C2 Pt2 C412 C413 . 2_656 2_656 -19.0(3) no
C111 As1 Pt1 C212 . . 2_765 -100.6(1) no
C111 As1 C121 C122 . . . -27.4(4) no
C111 As1 C121 C126 . . . 150.1(3) no
C111 As1 C131 C132 . . . 170.6(4) no
C111 As1 C131 C136 . . . -13.0(4) no
C111 C112 Pt1 C212 . 2_765 . -97.2(3) no
C111 C112 C113 C114 . . . 1.8(5) no
C111 C116 C115 C114 . . . 0.1(6) no
C112 Pt1 Pt1 C112 2_765 . 2_765 -180.0000 no
C112 Pt1 Pt1 C212 2_765 . 2_765 94.5(2) no
C112 Pt1 As2 C211 2_765 2_765 2_765 -97.8(2) no
C112 Pt1 As2 C221 2_765 2_765 2_765 141.8(2) no
C112 Pt1 As2 C231 2_765 2_765 2_765 23.6(1) no
C112 Pt1 C212 C211 2_765 . . 115.0(4) no
C112 Pt1 C212 C213 2_765 . . -69.2(3) no
C112 C111 As1 C121 . . . 137.9(3) no
C112 C111 As1 C131 . . . -120.1(3) no
C112 C111 C116 C115 . . . 3.1(5) no
C112 C113 C114 C115 . . . 1.2(6) no
C112 C113 C114 C117 . . . -178.1(3) no
C113 C112 Pt1 C212 . 2_765 . 84.7(3) no
C113 C112 C111 C116 . . . -3.9(5) no
C113 C114 C115 C116 . . . -2.2(6) no
C113 C114 C117 C118 . . . -94.1(5) no
C113 C114 C117 C119 . . . 141.2(5) no
C115 C114 C117 C118 . . . 86.7(5) no
C115 C114 C117 C119 . . . -38.0(7) no
C116 C111 As1 C121 . . . -41.4(3) no
C116 C111 As1 C131 . . . 60.6(3) no
C116 C115 C114 C117 . . . 177.1(4) no
C121 As1 Pt1 C212 . . 2_765 137.8(1) no
C121 As1 C131 C132 . . . -84.0(4) no
C121 As1 C131 C136 . . . 92.3(4) no
C121 C122 C123 C124 . . . -0.7(7) no
C121 C126 C125 C124 . . . -1.2(6) no
C122 C121 As1 C131 . . . -135.6(3) no
C122 C121 C126 C125 . . . 1.9(6) no
C122 C123 C124 C125 . . . 1.4(7) no
C123 C122 C121 C126 . . . -0.9(6) no
C123 C124 C125 C126 . . . -0.4(7) no
C126 C121 As1 C131 . . . 41.8(3) no
C131 As1 Pt1 C212 . . 2_765 20.6(1) no
C131 C132 C133 C134 . . . 0.5(8) no
C131 C136 C135 C134 . . . -0.7(8) no
C132 C131 C136 C135 . . . 0.9(8) no
C132 C133 C134 C135 . . . -0.3(9) no
C133 C132 C131 C136 . . . -0.8(7) no
C133 C134 C135 C136 . . . 0.4(9) no
C211 As2 C221 C222 . . . -176.3(3) no
C211 As2 C221 C226 . . . -1.0(3) no
C211 As2 C231 C232 . . . 173.6(4) no
C211 As2 C231 C236 . . . -6.7(4) no
C211 C212 C213 C214 . . . 3.8(7) no
C211 C216 C215 C214 . . . 1.6(8) no
C212 Pt1 Pt1 C212 2_765 . 2_765 180.0 no
C212 C211 As2 C221 . . . -121.0(4) no
C212 C211 As2 C231 . . . 135.4(4) no
C212 C211 C216 C215 . . . 4.6(7) no
C212 C213 C214 C215 . . . 2.1(8) no
C212 C213 C214 C217 . . . -170.6(6) no
C212 C213 C214 C247 . . . 171.0(7) no
C213 C212 C211 C216 . . . -7.1(7) no
C213 C214 C215 C216 . . . -4.9(8) no
C213 C214 C217 C218 . . . 155.7(7) no
C213 C214 C217 C219 . . . -70.3(8) no
C213 C214 C247 C248 . . . 105.2(8) no
C213 C214 C247 C249 . . . -124(1) no
C215 C214 C217 C218 . . . -16(1) no
C215 C214 C217 C219 . . . 117.5(7) no
C215 C214 C247 C248 . . . -85.8(8) no
C215 C214 C247 C249 . . . 45(2) no
C216 C211 As2 C221 . . . 49.2(4) no
C216 C211 As2 C231 . . . -54.4(4) no
C216 C215 C214 C217 . . . 167.0(6) no
C216 C215 C214 C247 . . . -174.4(7) no
C219 C217 C214 C247 . . . 51(2) no
C221 As2 C231 C232 . . . 67.5(4) no
C221 As2 C231 C236 . . . -112.8(4) no
C221 C222 C223 C224 . . . 1.7(7) no
C221 C226 C225 C224 . . . -1.5(7) no
C222 C221 As2 C231 . . . -65.8(3) no
C222 C221 C226 C225 . . . 3.6(6) no
C222 C223 C224 C225 . . . 0.4(7) no
C223 C222 C221 C226 . . . -3.7(6) no
C223 C224 C225 C226 . . . -0.5(7) no
C226 C221 As2 C231 . . . 109.5(3) no
C231 C232 C233 C234 . . . -1.3(9) no
C231 C236 C235 C234 . . . -1.0(8) no
C232 C231 C236 C235 . . . 1.1(7) no
C232 C233 C234 C235 . . . 1(1) no
C233 C232 C231 C236 . . . -0.0(8) no
C233 C234 C235 C236 . . . -0(1) no
C311 As3 Pt2 C412 . . 2_656 -101.6(2) no
C311 As3 C321 C322 . . . 152.5(3) no
C311 As3 C321 C326 . . . -22.5(4) no
C311 As3 C331 C332 . . . 174.4(3) no
C311 As3 C331 C336 . . . -11.4(4) no
C311 C312 Pt2 C412 . 2_656 . -101.6(4) no
C311 C312 C313 C314 . . . 1.5(7) no
C311 C316 C315 C314 . . . 1.3(7) no
C312 Pt2 Pt2 C312 2_656 . 2_656 -180.0 no
C312 Pt2 Pt2 C412 2_656 . 2_656 94.6(1) no
C312 Pt2 As4 C411 2_656 2_656 2_656 -99.8(1) no
C312 Pt2 As4 C421 2_656 2_656 2_656 140.6(1) no
C312 Pt2 As4 C431 2_656 2_656 2_656 22.4(1) no
C312 Pt2 C412 C411 2_656 . . 110.7(3) no
C312 Pt2 C412 C413 2_656 . . -72.8(3) no
C312 C311 As3 C321 . . . 136.6(4) no
C312 C311 As3 C331 . . . -122.2(4) no
C312 C311 C316 C315 . . . 0.2(7) no
C312 C313 C314 C315 . . . -0.1(8) no
C312 C313 C314 C317 . . . -179.6(5) no
C313 C312 Pt2 C412 . 2_656 . 78.8(4) no
C313 C312 C311 C316 . . . -1.5(7) no
C313 C314 C315 C316 . . . -1.3(7) no
C313 C314 C317 C318 . . . 82.0(6) no
C313 C314 C317 C319 . . . -51.2(8) no
C315 C314 C317 C318 . . . -97.5(6) no
C315 C314 C317 C319 . . . 129.3(6) no
C316 C311 As3 C321 . . . -39.9(4) no
C316 C311 As3 C331 . . . 61.3(4) no
C316 C315 C314 C317 . . . 178.1(5) no
C321 As3 Pt2 C412 . . 2_656 136.4(2) no
C321 As3 C331 C332 . . . -80.5(3) no
C321 As3 C331 C336 . . . 93.7(3) no
C321 C322 C323 C324 . . . 0.6(7) no
C321 C326 C325 C324 . . . 1.6(7) no
C322 C321 As3 C331 . . . 44.2(3) no
C322 C321 C326 C325 . . . -2.8(6) no
C322 C323 C324 C325 . . . -1.8(7) no
C323 C322 C321 C326 . . . 1.8(7) no
C323 C324 C325 C326 . . . 0.8(7) no
C326 C321 As3 C331 . . . -130.9(3) no
C331 As3 Pt2 C412 . . 2_656 19.5(1) no
C331 C332 C333 C334 . . . -0.1(7) no
C331 C336 C335 C334 . . . -0.3(7) no
C332 C331 C336 C335 . . . 1.0(6) no
C332 C333 C334 C335 . . . 0.7(8) no
C333 C332 C331 C336 . . . -0.8(6) no
C333 C334 C335 C336 . . . -0.5(8) no
C411 As4 C421 C422 . . . -171.5(3) no
C411 As4 C421 C426 . . . 6.3(4) no
C411 As4 C431 C432 . . . 173.3(4) no
C411 As4 C431 C436 . . . -2.5(4) no
C411 C412 C413 C414 . . . 4.0(5) no
C411 C416 C415 C414 . . . 1.2(6) no
C412 Pt2 Pt2 C412 2_656 . 2_656 180.0 no
C412 C411 As4 C421 . . . -123.4(3) no
C412 C411 As4 C431 . . . 133.0(3) no
C412 C411 C416 C415 . . . 2.2(5) no
C412 C413 C414 C415 . . . -0.9(5) no
C412 C413 C414 C417 . . . 180.0(3) no
C413 C412 C411 C416 . . . -4.6(5) no
C413 C414 C415 C416 . . . -1.8(5) no
C413 C414 C417 C418 . . . 97.1(6) no
C413 C414 C417 C419 . . . -32.5(6) no
C415 C414 C417 C418 . . . -82.0(6) no
C415 C414 C417 C419 . . . 148.4(4) no
C416 C411 As4 C421 . . . 50.5(3) no
C416 C411 As4 C431 . . . -53.2(3) no
C416 C415 C414 C417 . . . 177.3(4) no
C421 As4 C431 C432 . . . 67.2(4) no
C421 As4 C431 C436 . . . -108.6(4) no
C421 C422 C423 C424 . . . 1.3(7) no
C421 C426 C425 C424 . . . -0.6(8) no
C422 C421 As4 C431 . . . -62.5(4) no
C422 C421 C426 C425 . . . 2.3(7) no
C422 C423 C424 C425 . . . 0.5(7) no
C423 C422 C421 C426 . . . -2.6(6) no
C423 C424 C425 C426 . . . -0.8(8) no
C426 C421 As4 C431 . . . 115.3(4) no
C431 C432 C433 C434 . . . -1.6(8) no
C431 C436 C435 C434 . . . 0.3(8) no
C432 C431 C436 C435 . . . -3.0(7) no
C432 C433 C434 C435 . . . -1.2(9) no
C433 C432 C431 C436 . . . 3.7(7) no
C433 C434 C435 C436 . . . 1.9(9) no
